data_7135144
loop_
_publ_author_name
'Chang, Ke-Wei'
'Lai, Ting-Yi'
'Chin, To-Jen'
'Anitha, Mandala'
'Liu, Yi-Hung'
'Ishiwari, Fumitaka'
'Saeki, Akinori'
'Farrell, Jeffrey M.'

_publ_section_title
;
 Facile &#x3c0;-extension of boron-doped polycyclic aromatic hydrocarbons
 by frustrated Lewis pair alkynylation.
;
_journal_name_full 'Chemical communications (Cambridge, England)'
_journal_paper_doi 10.1039/d5cc05480j
_journal_year 2025
_chemical_formula_sum 'C46 H28 B2'
_chemical_formula_weight 602.30
_space_group_crystal_system monoclinic
_space_group_IT_number 15
_space_group_name_Hall '-C 2yc'
_space_group_name_H-M_alt 'C 1 2/c 1'
_atom_sites_solution_hydrogens geom
_audit_creation_method SHELXL-2019/3
_audit_update_record
;
2025-08-25 deposited with the CCDC.	2025-10-24 downloaded from the CCDC.
;
_cell_angle_alpha 90
_cell_angle_beta 105.4277(13)
_cell_angle_gamma 90
_cell_formula_units_Z 16
_cell_length_a 59.4616(19)
_cell_length_b 9.9830(3)
_cell_length_c 21.9645(7)
_cell_measurement_reflns_used 9294
_cell_measurement_temperature 100(2)
_cell_measurement_theta_max 70.08
_cell_measurement_theta_min 3.08
_cell_volume 12568.4(7)
_computing_cell_refinement 'SAINT V8.40B (Bruker AXS LLC, 2019)'
_computing_data_collection 'Bruker APEX4'
_computing_data_reduction 'SAINT V8.40B (Bruker AXS LLC, 2019)'
_computing_molecular_graphics 'Bruker SHELXTL'
_computing_publication_material 'Bruker SHELXTL'
_computing_structure_refinement 'SHELXL-2019/2 (Sheldrick, 2019)'
_computing_structure_solution 'SHELXT 2018/2 (Sheldrick, 2018)'
_diffrn_ambient_temperature 100(2)
_diffrn_measured_fraction_theta_full 0.997
_diffrn_measured_fraction_theta_max 0.995
_diffrn_measurement_device_type 'Bruker AXS D8 VENTURE, PhotonIII_C28'
_diffrn_measurement_method '\w and \f scans'
_diffrn_radiation_type CuK\a
_diffrn_radiation_wavelength 1.54178
_diffrn_reflns_av_R_equivalents 0.0601
_diffrn_reflns_av_unetI/netI 0.0437
_diffrn_reflns_Laue_measured_fraction_full 0.997
_diffrn_reflns_Laue_measured_fraction_max 0.995
_diffrn_reflns_limit_h_max 72
_diffrn_reflns_limit_h_min -72
_diffrn_reflns_limit_k_max 11
_diffrn_reflns_limit_k_min -12
_diffrn_reflns_limit_l_max 26
_diffrn_reflns_limit_l_min -24
_diffrn_reflns_number 88167
_diffrn_reflns_point_group_measured_fraction_full 0.997
_diffrn_reflns_point_group_measured_fraction_max 0.995
_diffrn_reflns_theta_full 67.679
_diffrn_reflns_theta_max 70.092
_diffrn_reflns_theta_min 1.541
_diffrn_source 'I-mu-S microfocus sealed tube'
_exptl_absorpt_coefficient_mu 0.539
_exptl_absorpt_correction_T_max 0.9916
_exptl_absorpt_correction_T_min 0.8957
_exptl_absorpt_correction_type multi-scan
_exptl_absorpt_process_details
; 
SADABS 2016/2: Krause, L., Herbst-Irmer, R., Sheldrick, G. M., Stalke, D. (2015). 
"Comparison of silver and molybdenum microfocus X-ray sources for 
single-crystal structure determination" 
J. Appl. Cryst. 48, 3-10. 
doi:10.1107/S1600576714022985 
;
_exptl_crystal_colour yellow
_exptl_crystal_density_diffrn 1.273
_exptl_crystal_description plate
_exptl_crystal_F_000 5024
_exptl_crystal_size_max 0.200
_exptl_crystal_size_mid 0.100
_exptl_crystal_size_min 0.050
_refine_diff_density_max 0.178
_refine_diff_density_min -0.247
_refine_diff_density_rms 0.050
_refine_ls_extinction_method none
_refine_ls_goodness_of_fit_ref 1.018
_refine_ls_hydrogen_treatment constr
_refine_ls_matrix_type full
_refine_ls_number_parameters 865
_refine_ls_number_reflns 11891
_refine_ls_number_restraints 0
_refine_ls_restrained_S_all 1.018
_refine_ls_R_factor_all 0.0517
_refine_ls_R_factor_gt 0.0423
_refine_ls_shift/su_max 0.001
_refine_ls_shift/su_mean 0.000
_refine_ls_structure_factor_coef Fsqd
_refine_ls_weighting_details 'w=1/[\s^2^(Fo^2^)+(0.0717P)^2^+4.9282P] where P=(Fo^2^+2Fc^2^)/3'
_refine_ls_weighting_scheme calc
_refine_ls_wR_factor_gt 0.1176
_refine_ls_wR_factor_ref 0.1273
_reflns_Friedel_coverage 0.000
_reflns_number_gt 9774
_reflns_number_total 11891
_reflns_threshold_expression 'I > 2\s(I)'
_cod_data_source_file d5cc05480j2.cif
_cod_data_source_block ic22649
_cod_depositor_comments
;
The following automatic conversions were performed:

data item '_exptl_absorpt_correction_type' value 'Multi-Scan' was
changed to 'multi-scan' in accordance with the
/home/data/users/saulius/crontab/automatic-downloads/rss-feeds/RSC/lib/dictionaries/cif_core.dic
dictionary named 'cif_core.dic' version 2.4.2 last updated on
2011-04-26.

Automatic conversion script
Id: cif_fix_values 8170 2020-07-09 18:12:32Z antanas 
;
_cod_original_sg_symbol_H-M 'C 2/c'
_cod_database_code 7135144
_shelx_shelxl_version_number 2019/3
_shelx_space_group_comment
; 
The symmetry employed for this shelxl refinement is uniquely defined 
by the following loop, which should always be used as a source of 
symmetry information in preference to the above space-group names. 
They are only intended as comments. 
;
_shelx_estimated_absorpt_t_min 0.900
_shelx_estimated_absorpt_t_max 0.974

loop_
_space_group_symop_operation_xyz
'x, y, z'
'-x, y, -z+1/2'
'x+1/2, y+1/2, z'
'-x+1/2, y+1/2, -z+1/2'
'-x, -y, -z'
'x, -y, z-1/2'
'-x+1/2, -y+1/2, -z'
'x+1/2, -y+1/2, z-1/2'

loop_
_atom_site_label
_atom_site_type_symbol
_atom_site_fract_x
_atom_site_fract_y
_atom_site_fract_z
_atom_site_U_iso_or_equiv
_atom_site_adp_type
_atom_site_occupancy
_atom_site_site_symmetry_order
_atom_site_calc_flag
_atom_site_refinement_flags_posn
_atom_site_refinement_flags_adp
_atom_site_refinement_flags_occupancy
_atom_site_disorder_assembly
_atom_site_disorder_group
B1 B 0.32161(2) 0.50377(13) 0.59784(6) 0.0252(3) Uani 1 1 d . . . . .
B2 B 0.42794(2) 1.24295(13) 0.41781(6) 0.0236(3) Uani 1 1 d . . . . .
C1 C 0.26719(2) 0.51496(11) 0.45440(5) 0.0264(3) Uani 1 1 d . . . . .
H1 H 0.255994 0.505989 0.477957 0.032 Uiso 1 1 calc R U . . .
C2 C 0.25986(2) 0.54979(12) 0.39081(6) 0.0298(3) Uani 1 1 d . . . . .
H2 H 0.243758 0.564391 0.371420 0.036 Uiso 1 1 calc R U . . .
C3 C 0.27594(2) 0.56327(12) 0.35565(6) 0.0308(3) Uani 1 1 d . . . . .
H3 H 0.270918 0.586126 0.312144 0.037 Uiso 1 1 calc R U . . .
C4 C 0.29944(2) 0.54303(12) 0.38465(6) 0.0305(3) Uani 1 1 d . . . . .
H4 H 0.310554 0.552465 0.360870 0.037 Uiso 1 1 calc R U . . .
C5 C 0.30682(2) 0.50913(11) 0.44810(6) 0.0277(3) Uani 1 1 d . . . . .
H5 H 0.322982 0.496681 0.467402 0.033 Uiso 1 1 calc R U . . .
C6 C 0.29079(2) 0.49297(11) 0.48414(5) 0.0240(2) Uani 1 1 d . . . . .
C7 C 0.29888(2) 0.45138(11) 0.55142(5) 0.0238(2) Uani 1 1 d . . . . .
C8 C 0.28596(2) 0.36193(11) 0.57472(5) 0.0252(2) Uani 1 1 d . . . . .
H8 H 0.271668 0.332292 0.547138 0.030 Uiso 1 1 calc R U . . .
C9 C 0.29237(2) 0.30867(12) 0.63841(5) 0.0259(3) Uani 1 1 d . . . . .
C10 C 0.27828(2) 0.21462(13) 0.65624(6) 0.0320(3) Uani 1 1 d . . . . .
H10 H 0.264311 0.186784 0.626665 0.038 Uiso 1 1 calc R U . . .
C11 C 0.28425(2) 0.15939(13) 0.71733(6) 0.0358(3) Uani 1 1 d . . . . .
H11 H 0.274401 0.094058 0.728366 0.043 Uiso 1 1 calc R U . . .
C12 C 0.30413(2) 0.19913(13) 0.76097(6) 0.0333(3) Uani 1 1 d . . . . .
H12 H 0.307990 0.161340 0.802142 0.040 Uiso 1 1 calc R U . . .
C13 C 0.31902(2) 0.29624(12) 0.74518(6) 0.0282(3) Uani 1 1 d . . . . .
C14 C 0.33950(2) 0.34197(13) 0.78954(6) 0.0317(3) Uani 1 1 d . . . . .
H14 H 0.343733 0.305610 0.831004 0.038 Uiso 1 1 calc R U . . .
C15 C 0.35325(2) 0.43829(13) 0.77309(6) 0.0330(3) Uani 1 1 d . . . . .
H15 H 0.366665 0.470342 0.803566 0.040 Uiso 1 1 calc R U . . .
C16 C 0.34761(2) 0.48956(13) 0.71155(6) 0.0301(3) Uani 1 1 d . . . . .
H16 H 0.357482 0.555211 0.700871 0.036 Uiso 1 1 calc R U . . .
C17 C 0.32801(2) 0.44732(12) 0.66569(6) 0.0259(3) Uani 1 1 d . . . . .
C18 C 0.31326(2) 0.35078(11) 0.68314(5) 0.0250(2) Uani 1 1 d . . . . .
C19 C 0.33729(2) 0.60792(12) 0.57897(6) 0.0278(3) Uani 1 1 d . . . . .
C20 C 0.34953(2) 0.68915(12) 0.56236(6) 0.0275(3) Uani 1 1 d . . . . .
C21 C 0.36255(2) 0.78338(12) 0.53660(6) 0.0260(3) Uani 1 1 d . . . . .
C22 C 0.35240(2) 0.84135(12) 0.47766(6) 0.0293(3) Uani 1 1 d . . . . .
H22 H 0.336840 0.818886 0.455582 0.035 Uiso 1 1 calc R U . . .
C23 C 0.36483(2) 0.93094(12) 0.45138(6) 0.0291(3) Uani 1 1 d . . . . .
H23 H 0.357755 0.969503 0.411324 0.035 Uiso 1 1 calc R U . . .
C24 C 0.38777(2) 0.96551(12) 0.48322(5) 0.0254(2) Uani 1 1 d . . . . .
C25 C 0.39791(2) 0.90756(12) 0.54218(6) 0.0285(3) Uani 1 1 d . . . . .
H25 H 0.413479 0.929848 0.564235 0.034 Uiso 1 1 calc R U . . .
C26 C 0.38548(2) 0.81848(12) 0.56846(6) 0.0299(3) Uani 1 1 d . . . . .
H26 H 0.392534 0.780397 0.608646 0.036 Uiso 1 1 calc R U . . .
C27 C 0.40086(2) 1.05897(12) 0.45724(5) 0.0263(3) Uani 1 1 d . . . . .
C28 C 0.41290(2) 1.13992(12) 0.43963(5) 0.0259(3) Uani 1 1 d . . . . .
C29 C 0.44458(2) 1.24500(11) 0.56753(5) 0.0262(3) Uani 1 1 d . . . . .
H29 H 0.428311 1.257312 0.549695 0.031 Uiso 1 1 calc R U . . .
C30 C 0.45275(2) 1.21217(12) 0.63086(5) 0.0288(3) Uani 1 1 d . . . . .
H30 H 0.442093 1.203214 0.656055 0.035 Uiso 1 1 calc R U . . .
C31 C 0.47647(2) 1.19224(12) 0.65779(6) 0.0307(3) Uani 1 1 d . . . . .
H31 H 0.482071 1.169823 0.701240 0.037 Uiso 1 1 calc R U . . .
C32 C 0.49184(2) 1.20544(12) 0.62055(6) 0.0296(3) Uani 1 1 d . . . . .
H32 H 0.508049 1.191248 0.638493 0.036 Uiso 1 1 calc R U . . .
C33 C 0.48368(2) 1.23936(11) 0.55702(6) 0.0264(3) Uani 1 1 d . . . . .
H33 H 0.494435 1.248383 0.532116 0.032 Uiso 1 1 calc R U . . .
C34 C 0.45991(2) 1.26037(11) 0.52926(5) 0.0230(2) Uani 1 1 d . . . . .
C35 C 0.45092(2) 1.29913(11) 0.46191(5) 0.0233(2) Uani 1 1 d . . . . .
C36 C 0.46328(2) 1.38656(12) 0.43565(5) 0.0256(3) Uani 1 1 d . . . . .
H36 H 0.477622 1.419111 0.461803 0.031 Uiso 1 1 calc R U . . .
C37 C 0.45622(2) 1.43362(12) 0.37095(6) 0.0269(3) Uani 1 1 d . . . . .
C38 C 0.47019(2) 1.52234(13) 0.34921(6) 0.0342(3) Uani 1 1 d . . . . .
H38 H 0.484336 1.552588 0.377265 0.041 Uiso 1 1 calc R U . . .
C39 C 0.46392(3) 1.56881(14) 0.28642(6) 0.0385(3) Uani 1 1 d . . . . .
H39 H 0.473758 1.630087 0.272653 0.046 Uiso 1 1 calc R U . . .
C40 C 0.44371(2) 1.52599(13) 0.24526(6) 0.0347(3) Uani 1 1 d . . . . .
H40 H 0.439514 1.558352 0.203069 0.042 Uiso 1 1 calc R U . . .
C41 C 0.42896(2) 1.43389(12) 0.26491(6) 0.0288(3) Uani 1 1 d . . . . .
C42 C 0.40849(2) 1.38294(13) 0.22264(6) 0.0316(3) Uani 1 1 d . . . . .
H42 H 0.404022 1.414115 0.180259 0.038 Uiso 1 1 calc R U . . .
C43 C 0.39500(2) 1.28909(13) 0.24200(6) 0.0313(3) Uani 1 1 d . . . . .
H43 H 0.381563 1.253597 0.212801 0.038 Uiso 1 1 calc R U . . .
C44 C 0.40109(2) 1.24579(12) 0.30496(6) 0.0280(3) Uani 1 1 d . . . . .
H44 H 0.391472 1.181763 0.317883 0.034 Uiso 1 1 calc R U . . .
C45 C 0.42075(2) 1.29352(11) 0.34906(5) 0.0249(2) Uani 1 1 d . . . . .
C46 C 0.43508(2) 1.38785(11) 0.32846(5) 0.0249(2) Uani 1 1 d . . . . .
B3 B 0.32259(2) 0.00765(13) 0.59450(6) 0.0248(3) Uani 1 1 d . . . . .
B4 B 0.42913(2) 0.75082(13) 0.41674(6) 0.0247(3) Uani 1 1 d . . . . .
C47 C 0.28372(2) -0.11071(12) 0.43219(5) 0.0264(3) Uani 1 1 d . . . . .
H47 H 0.283814 -0.203084 0.442648 0.032 Uiso 1 1 calc R U . . .
C48 C 0.27486(2) -0.07069(12) 0.36988(6) 0.0293(3) Uani 1 1 d . . . . .
H48 H 0.268836 -0.135867 0.338224 0.035 Uiso 1 1 calc R U . . .
C49 C 0.27470(2) 0.06369(13) 0.35334(6) 0.0318(3) Uani 1 1 d . . . . .
H49 H 0.268525 0.090785 0.310687 0.038 Uiso 1 1 calc R U . . .
C50 C 0.28367(2) 0.15785(12) 0.39999(6) 0.0309(3) Uani 1 1 d . . . . .
H50 H 0.283778 0.249939 0.389171 0.037 Uiso 1 1 calc R U . . .
C51 C 0.29249(2) 0.11816(12) 0.46226(5) 0.0268(3) Uani 1 1 d . . . . .
H51 H 0.298611 0.183736 0.493632 0.032 Uiso 1 1 calc R U . . .
C52 C 0.29254(2) -0.01660(11) 0.47982(5) 0.0235(2) Uani 1 1 d . . . . .
C53 C 0.30132(2) -0.05771(11) 0.54710(5) 0.0234(2) Uani 1 1 d . . . . .
C54 C 0.29059(2) -0.16047(12) 0.56923(5) 0.0252(2) Uani 1 1 d . . . . .
H54 H 0.278108 -0.204291 0.539928 0.030 Uiso 1 1 calc R U . . .
C55 C 0.29673(2) -0.20824(11) 0.63406(6) 0.0253(2) Uani 1 1 d . . . . .
C56 C 0.28388(2) -0.30991(12) 0.65181(6) 0.0300(3) Uani 1 1 d . . . . .
H56 H 0.271563 -0.350929 0.620803 0.036 Uiso 1 1 calc R U . . .
C57 C 0.28876(2) -0.35329(13) 0.71486(6) 0.0343(3) Uani 1 1 d . . . . .
H57 H 0.279674 -0.422632 0.726055 0.041 Uiso 1 1 calc R U . . .
C58 C 0.30651(2) -0.29631(13) 0.76017(6) 0.0344(3) Uani 1 1 d . . . . .
H58 H 0.309712 -0.326656 0.802606 0.041 Uiso 1 1 calc R U . . .
C59 C 0.32018(2) -0.19230(12) 0.74435(6) 0.0295(3) Uani 1 1 d . . . . .
C60 C 0.33867(2) -0.13107(13) 0.79002(6) 0.0342(3) Uani 1 1 d . . . . .
H60 H 0.342279 -0.160708 0.832625 0.041 Uiso 1 1 calc R U . . .
C61 C 0.35147(2) -0.02931(13) 0.77359(6) 0.0330(3) Uani 1 1 d . . . . .
H61 H 0.363759 0.011404 0.804810 0.040 Uiso 1 1 calc R U . . .
C62 C 0.34640(2) 0.01439(13) 0.71076(6) 0.0295(3) Uani 1 1 d . . . . .
H62 H 0.355407 0.084783 0.700078 0.035 Uiso 1 1 calc R U . . .
C63 C 0.32859(2) -0.04224(12) 0.66367(5) 0.0256(3) Uani 1 1 d . . . . .
C64 C 0.31528(2) -0.14750(12) 0.68069(5) 0.0252(3) Uani 1 1 d . . . . .
C65 C 0.33797(2) 0.11269(12) 0.57515(5) 0.0265(3) Uani 1 1 d . . . . .
C66 C 0.35034(2) 0.19335(12) 0.55855(5) 0.0264(3) Uani 1 1 d . . . . .
C67 C 0.36341(2) 0.28724(11) 0.53238(5) 0.0243(2) Uani 1 1 d . . . . .
C68 C 0.35768(2) 0.30587(12) 0.46689(6) 0.0283(3) Uani 1 1 d . . . . .
H68 H 0.345260 0.255743 0.440596 0.034 Uiso 1 1 calc R U . . .
C69 C 0.36977(2) 0.39576(12) 0.43995(6) 0.0291(3) Uani 1 1 d . . . . .
H69 H 0.365681 0.406573 0.395382 0.035 Uiso 1 1 calc R U . . .
C70 C 0.38808(2) 0.47146(12) 0.47794(5) 0.0251(2) Uani 1 1 d . . . . .
C71 C 0.39379(2) 0.45282(12) 0.54336(6) 0.0283(3) Uani 1 1 d . . . . .
H71 H 0.406203 0.502941 0.569698 0.034 Uiso 1 1 calc R U . . .
C72 C 0.38168(2) 0.36279(13) 0.57023(6) 0.0300(3) Uani 1 1 d . . . . .
H72 H 0.385765 0.351938 0.614794 0.036 Uiso 1 1 calc R U . . .
C73 C 0.40117(2) 0.56497(12) 0.45197(5) 0.0268(3) Uani 1 1 d . . . . .
C74 C 0.41369(2) 0.64545(12) 0.43579(5) 0.0271(3) Uani 1 1 d . . . . .
C75 C 0.45927(2) 0.63774(12) 0.54885(5) 0.0274(3) Uani 1 1 d . . . . .
H75 H 0.453832 0.572042 0.517043 0.033 Uiso 1 1 calc R U . . .
C76 C 0.46753(2) 0.59774(12) 0.61133(6) 0.0309(3) Uani 1 1 d . . . . .
H76 H 0.467874 0.505300 0.621820 0.037 Uiso 1 1 calc R U . . .
C77 C 0.47530(2) 0.69238(13) 0.65858(6) 0.0312(3) Uani 1 1 d . . . . .
H77 H 0.480966 0.665217 0.701388 0.037 Uiso 1 1 calc R U . . .
C78 C 0.47472(2) 0.82696(12) 0.64262(6) 0.0290(3) Uani 1 1 d . . . . .
H78 H 0.479972 0.892212 0.674741 0.035 Uiso 1 1 calc R U . . .
C79 C 0.46652(2) 0.86721(12) 0.58013(5) 0.0257(2) Uani 1 1 d . . . . .
H79 H 0.466145 0.959829 0.569979 0.031 Uiso 1 1 calc R U . . .
C80 C 0.45878(2) 0.77285(11) 0.53180(5) 0.0234(2) Uani 1 1 d . . . . .
C81 C 0.45046(2) 0.81476(11) 0.46469(5) 0.0231(2) Uani 1 1 d . . . . .
C82 C 0.46140(2) 0.91738(11) 0.44309(5) 0.0241(2) Uani 1 1 d . . . . .
H82 H 0.474137 0.959034 0.472459 0.029 Uiso 1 1 calc R U . . .
C83 C 0.45515(2) 0.96783(12) 0.37896(5) 0.0249(2) Uani 1 1 d . . . . .
C84 C 0.46791(2) 1.07064(12) 0.36165(6) 0.0287(3) Uani 1 1 d . . . . .
H84 H 0.480588 1.108915 0.392553 0.034 Uiso 1 1 calc R U . . .
C85 C 0.46249(2) 1.11929(13) 0.29943(6) 0.0330(3) Uani 1 1 d . . . . .
H85 H 0.471570 1.189256 0.288693 0.040 Uiso 1 1 calc R U . . .
C86 C 0.44417(2) 1.06635(13) 0.25411(6) 0.0328(3) Uani 1 1 d . . . . .
H86 H 0.440522 1.100571 0.212260 0.039 Uiso 1 1 calc R U . . .
C87 C 0.43066(2) 0.96096(13) 0.26928(6) 0.0288(3) Uani 1 1 d . . . . .
C88 C 0.41161(2) 0.90415(13) 0.22355(6) 0.0328(3) Uani 1 1 d . . . . .
H88 H 0.407415 0.938658 0.181734 0.039 Uiso 1 1 calc R U . . .
C89 C 0.39919(2) 0.79997(14) 0.23902(6) 0.0339(3) Uani 1 1 d . . . . .
H89 H 0.386673 0.761389 0.207743 0.041 Uiso 1 1 calc R U . . .
C90 C 0.40492(2) 0.75013(13) 0.30095(6) 0.0305(3) Uani 1 1 d . . . . .
H90 H 0.396135 0.677779 0.310858 0.037 Uiso 1 1 calc R U . . .
C91 C 0.42310(2) 0.80355(12) 0.34829(6) 0.0258(3) Uani 1 1 d . . . . .
C92 C 0.43621(2) 0.91052(12) 0.33203(5) 0.0248(2) Uani 1 1 d . . . . .

loop_
_atom_site_aniso_label
_atom_site_aniso_U_11
_atom_site_aniso_U_22
_atom_site_aniso_U_33
_atom_site_aniso_U_23
_atom_site_aniso_U_13
_atom_site_aniso_U_12
B1 0.0250(7) 0.0210(7) 0.0317(7) -0.0014(5) 0.0113(5) 0.0010(5)
B2 0.0235(7) 0.0209(6) 0.0283(7) -0.0014(5) 0.0102(5) 0.0016(5)
C1 0.0287(6) 0.0212(6) 0.0305(6) -0.0007(5) 0.0098(5) 0.0000(5)
C2 0.0330(7) 0.0214(6) 0.0325(6) -0.0018(5) 0.0042(5) 0.0013(5)
C3 0.0451(8) 0.0208(6) 0.0267(6) -0.0007(5) 0.0095(5) -0.0011(5)
C4 0.0419(7) 0.0227(6) 0.0318(6) -0.0024(5) 0.0184(5) -0.0028(5)
C5 0.0304(6) 0.0220(6) 0.0330(6) -0.0022(5) 0.0123(5) -0.0004(5)
C6 0.0276(6) 0.0156(5) 0.0299(6) -0.0017(4) 0.0094(5) -0.0009(4)
C7 0.0252(6) 0.0200(6) 0.0280(6) -0.0004(4) 0.0102(5) 0.0017(5)
C8 0.0249(6) 0.0238(6) 0.0270(6) -0.0020(4) 0.0068(5) -0.0012(5)
C9 0.0285(6) 0.0226(6) 0.0281(6) -0.0016(5) 0.0104(5) -0.0015(5)
C10 0.0359(7) 0.0310(7) 0.0302(6) -0.0011(5) 0.0107(5) -0.0066(5)
C11 0.0445(8) 0.0320(7) 0.0347(7) 0.0032(5) 0.0174(6) -0.0075(6)
C12 0.0420(8) 0.0324(7) 0.0279(6) 0.0038(5) 0.0134(5) 0.0033(6)
C13 0.0316(7) 0.0276(6) 0.0265(6) -0.0009(5) 0.0097(5) 0.0057(5)
C14 0.0328(7) 0.0352(7) 0.0266(6) -0.0014(5) 0.0072(5) 0.0098(5)
C15 0.0263(6) 0.0381(7) 0.0321(6) -0.0066(5) 0.0031(5) 0.0053(5)
C16 0.0256(6) 0.0301(7) 0.0347(7) -0.0041(5) 0.0083(5) 0.0003(5)
C17 0.0242(6) 0.0232(6) 0.0315(6) -0.0029(5) 0.0095(5) 0.0016(5)
C18 0.0273(6) 0.0225(6) 0.0261(6) -0.0011(4) 0.0088(5) 0.0032(5)
C19 0.0255(6) 0.0256(6) 0.0324(6) -0.0006(5) 0.0083(5) -0.0004(5)
C20 0.0259(6) 0.0252(6) 0.0328(6) -0.0007(5) 0.0099(5) 0.0000(5)
C21 0.0262(6) 0.0223(6) 0.0315(6) -0.0011(5) 0.0111(5) -0.0025(5)
C22 0.0237(6) 0.0312(7) 0.0319(6) -0.0011(5) 0.0056(5) -0.0039(5)
C23 0.0273(6) 0.0304(6) 0.0284(6) 0.0025(5) 0.0051(5) -0.0031(5)
C24 0.0262(6) 0.0224(6) 0.0290(6) -0.0015(5) 0.0099(5) -0.0006(5)
C25 0.0230(6) 0.0301(6) 0.0312(6) 0.0008(5) 0.0051(5) -0.0045(5)
C26 0.0288(6) 0.0297(6) 0.0299(6) 0.0045(5) 0.0054(5) -0.0028(5)
C27 0.0257(6) 0.0255(6) 0.0281(6) -0.0011(5) 0.0080(5) 0.0001(5)
C28 0.0248(6) 0.0267(6) 0.0261(6) -0.0004(5) 0.0067(5) 0.0001(5)
C29 0.0281(6) 0.0222(6) 0.0281(6) -0.0022(4) 0.0072(5) 0.0000(5)
C30 0.0378(7) 0.0234(6) 0.0271(6) -0.0030(5) 0.0118(5) -0.0034(5)
C31 0.0421(7) 0.0217(6) 0.0244(6) -0.0027(4) 0.0021(5) 0.0000(5)
C32 0.0292(6) 0.0215(6) 0.0335(6) -0.0051(5) 0.0004(5) 0.0020(5)
C33 0.0274(6) 0.0209(6) 0.0309(6) -0.0038(5) 0.0079(5) -0.0009(5)
C34 0.0260(6) 0.0159(5) 0.0268(6) -0.0027(4) 0.0063(5) -0.0010(4)
C35 0.0247(6) 0.0188(5) 0.0274(6) -0.0013(4) 0.0090(5) 0.0016(4)
C36 0.0255(6) 0.0241(6) 0.0276(6) -0.0036(5) 0.0074(5) -0.0027(5)
C37 0.0315(6) 0.0219(6) 0.0291(6) -0.0024(5) 0.0114(5) -0.0022(5)
C38 0.0400(7) 0.0305(7) 0.0340(7) -0.0018(5) 0.0135(6) -0.0090(6)
C39 0.0521(9) 0.0328(7) 0.0350(7) 0.0010(5) 0.0191(6) -0.0124(6)
C40 0.0505(8) 0.0286(7) 0.0281(6) 0.0026(5) 0.0158(6) -0.0011(6)
C41 0.0375(7) 0.0229(6) 0.0270(6) -0.0004(5) 0.0104(5) 0.0035(5)
C42 0.0380(7) 0.0293(6) 0.0258(6) 0.0018(5) 0.0059(5) 0.0060(5)
C43 0.0288(7) 0.0322(7) 0.0296(6) -0.0004(5) 0.0018(5) 0.0043(5)
C44 0.0254(6) 0.0268(6) 0.0314(6) 0.0005(5) 0.0069(5) 0.0005(5)
C45 0.0246(6) 0.0219(6) 0.0288(6) -0.0006(4) 0.0081(5) 0.0024(5)
C46 0.0293(6) 0.0210(6) 0.0263(6) -0.0013(4) 0.0105(5) 0.0017(5)
B3 0.0260(7) 0.0216(6) 0.0289(7) -0.0009(5) 0.0107(5) 0.0011(5)
B4 0.0256(7) 0.0223(7) 0.0280(7) -0.0017(5) 0.0103(5) 0.0002(5)
C47 0.0273(6) 0.0229(6) 0.0304(6) -0.0012(5) 0.0102(5) -0.0007(5)
C48 0.0318(7) 0.0289(6) 0.0279(6) -0.0047(5) 0.0092(5) -0.0029(5)
C49 0.0362(7) 0.0322(7) 0.0264(6) 0.0017(5) 0.0075(5) 0.0010(5)
C50 0.0367(7) 0.0232(6) 0.0324(6) 0.0026(5) 0.0087(5) 0.0017(5)
C51 0.0298(6) 0.0233(6) 0.0275(6) -0.0025(5) 0.0082(5) -0.0003(5)
C52 0.0214(6) 0.0234(6) 0.0273(6) -0.0015(4) 0.0095(4) 0.0008(4)
C53 0.0243(6) 0.0205(6) 0.0275(6) -0.0009(4) 0.0104(5) 0.0028(4)
C54 0.0249(6) 0.0230(6) 0.0286(6) -0.0019(4) 0.0083(5) 0.0006(5)
C55 0.0266(6) 0.0207(6) 0.0314(6) 0.0003(5) 0.0126(5) 0.0031(5)
C56 0.0321(7) 0.0239(6) 0.0376(7) 0.0010(5) 0.0157(5) 0.0015(5)
C57 0.0403(7) 0.0259(6) 0.0436(7) 0.0067(5) 0.0234(6) 0.0024(5)
C58 0.0454(8) 0.0291(7) 0.0335(7) 0.0083(5) 0.0191(6) 0.0083(6)
C59 0.0359(7) 0.0262(6) 0.0287(6) 0.0031(5) 0.0123(5) 0.0068(5)
C60 0.0426(8) 0.0349(7) 0.0247(6) 0.0047(5) 0.0081(5) 0.0079(6)
C61 0.0332(7) 0.0342(7) 0.0283(6) -0.0009(5) 0.0025(5) 0.0039(5)
C62 0.0303(6) 0.0283(6) 0.0300(6) 0.0002(5) 0.0082(5) 0.0010(5)
C63 0.0250(6) 0.0245(6) 0.0282(6) -0.0003(5) 0.0088(5) 0.0027(5)
C64 0.0276(6) 0.0227(6) 0.0274(6) 0.0022(4) 0.0110(5) 0.0059(5)
C65 0.0268(6) 0.0263(6) 0.0261(6) -0.0006(5) 0.0068(5) -0.0003(5)
C66 0.0271(6) 0.0244(6) 0.0284(6) -0.0006(5) 0.0085(5) -0.0002(5)
C67 0.0238(6) 0.0216(6) 0.0283(6) 0.0005(4) 0.0086(5) 0.0006(5)
C68 0.0259(6) 0.0289(6) 0.0291(6) -0.0020(5) 0.0056(5) -0.0049(5)
C69 0.0295(6) 0.0315(7) 0.0257(6) -0.0001(5) 0.0065(5) -0.0049(5)
C70 0.0243(6) 0.0220(6) 0.0301(6) 0.0008(5) 0.0093(5) 0.0018(5)
C71 0.0262(6) 0.0286(6) 0.0284(6) -0.0019(5) 0.0045(5) -0.0050(5)
C72 0.0307(6) 0.0317(7) 0.0265(6) 0.0018(5) 0.0059(5) -0.0050(5)
C73 0.0276(6) 0.0251(6) 0.0283(6) -0.0009(5) 0.0082(5) -0.0009(5)
C74 0.0276(6) 0.0264(6) 0.0270(6) -0.0014(5) 0.0067(5) -0.0022(5)
C75 0.0315(6) 0.0230(6) 0.0277(6) -0.0030(5) 0.0078(5) 0.0007(5)
C76 0.0368(7) 0.0228(6) 0.0327(6) 0.0012(5) 0.0084(5) 0.0022(5)
C77 0.0344(7) 0.0320(7) 0.0260(6) 0.0013(5) 0.0061(5) 0.0003(5)
C78 0.0317(7) 0.0285(6) 0.0270(6) -0.0054(5) 0.0082(5) -0.0031(5)
C79 0.0259(6) 0.0225(6) 0.0299(6) -0.0022(5) 0.0093(5) -0.0008(5)
C80 0.0208(6) 0.0232(6) 0.0272(6) -0.0021(4) 0.0082(4) 0.0002(4)
C81 0.0241(6) 0.0203(6) 0.0266(6) -0.0018(4) 0.0095(5) 0.0022(4)
C82 0.0215(6) 0.0227(6) 0.0286(6) -0.0030(4) 0.0076(5) 0.0001(5)
C83 0.0257(6) 0.0214(6) 0.0309(6) -0.0001(4) 0.0132(5) 0.0030(5)
C84 0.0293(6) 0.0245(6) 0.0356(7) -0.0005(5) 0.0143(5) 0.0010(5)
C85 0.0385(7) 0.0264(6) 0.0410(7) 0.0064(5) 0.0225(6) 0.0036(5)
C86 0.0393(7) 0.0321(7) 0.0318(6) 0.0072(5) 0.0180(5) 0.0092(6)
C87 0.0311(7) 0.0290(6) 0.0293(6) 0.0020(5) 0.0131(5) 0.0088(5)
C88 0.0341(7) 0.0385(7) 0.0267(6) 0.0007(5) 0.0098(5) 0.0101(6)
C89 0.0313(7) 0.0405(8) 0.0279(6) -0.0054(5) 0.0044(5) 0.0057(6)
C90 0.0287(6) 0.0323(7) 0.0307(6) -0.0034(5) 0.0079(5) -0.0012(5)
C91 0.0244(6) 0.0258(6) 0.0284(6) -0.0020(5) 0.0090(5) 0.0019(5)
C92 0.0252(6) 0.0240(6) 0.0276(6) -0.0009(4) 0.0109(5) 0.0042(5)

loop_
_atom_type_symbol
_atom_type_description
_atom_type_scat_dispersion_real
_atom_type_scat_dispersion_imag
_atom_type_scat_source
C C 0.0181 0.0091 'International Tables Vol C Tables 4.2.6.8 and 6.1.1.4'
H H 0.0000 0.0000 'International Tables Vol C Tables 4.2.6.8 and 6.1.1.4'
B B 0.0090 0.0039 'International Tables Vol C Tables 4.2.6.8 and 6.1.1.4'

loop_
_geom_angle_atom_site_label_1
_geom_angle_atom_site_label_2
_geom_angle_atom_site_label_3
_geom_angle
_geom_angle_site_symmetry_1
_geom_angle_site_symmetry_3
_geom_angle_publ_flag
C19 B1 C17 119.98(11) . . ?
C19 B1 C7 122.67(11) . . ?
C17 B1 C7 117.34(10) . . ?
C28 B2 C45 119.80(10) . . ?
C28 B2 C35 122.72(10) . . ?
C45 B2 C35 117.47(10) . . ?
C2 C1 C6 121.02(11) . . ?
C3 C2 C1 120.33(12) . . ?
C2 C3 C4 119.31(11) . . ?
C5 C4 C3 120.50(11) . . ?
C4 C5 C6 121.00(11) . . ?
C1 C6 C5 117.82(11) . . ?
C1 C6 C7 121.83(10) . . ?
C5 C6 C7 120.34(10) . . ?
C8 C7 C6 119.36(10) . . ?
C8 C7 B1 116.99(10) . . ?
C6 C7 B1 123.65(10) . . ?
C7 C8 C9 124.92(11) . . ?
C10 C9 C18 119.15(11) . . ?
C10 C9 C8 119.92(11) . . ?
C18 C9 C8 120.93(10) . . ?
C9 C10 C11 121.25(12) . . ?
C12 C11 C10 120.43(12) . . ?
C11 C12 C13 120.46(11) . . ?
C12 C13 C14 122.05(11) . . ?
C12 C13 C18 119.32(11) . . ?
C14 C13 C18 118.64(11) . . ?
C15 C14 C13 120.54(11) . . ?
C14 C15 C16 120.27(11) . . ?
C17 C16 C15 121.94(12) . . ?
C16 C17 C18 117.98(11) . . ?
C16 C17 B1 122.25(11) . . ?
C18 C17 B1 119.75(10) . . ?
C13 C18 C17 120.58(11) . . ?
C13 C18 C9 119.39(11) . . ?
C17 C18 C9 120.02(10) . . ?
C20 C19 B1 178.22(13) . . ?
C19 C20 C21 174.38(13) . . ?
C22 C21 C26 118.79(11) . . ?
C22 C21 C20 119.53(11) . . ?
C26 C21 C20 121.68(11) . . ?
C23 C22 C21 120.47(11) . . ?
C22 C23 C24 120.64(11) . . ?
C25 C24 C23 118.86(11) . . ?
C25 C24 C27 119.57(10) . . ?
C23 C24 C27 121.57(11) . . ?
C26 C25 C24 120.49(11) . . ?
C25 C26 C21 120.76(11) . . ?
C28 C27 C24 175.27(13) . . ?
C27 C28 B2 179.38(13) . . ?
C30 C29 C34 121.14(11) . . ?
C29 C30 C31 120.40(11) . . ?
C32 C31 C30 119.25(11) . . ?
C31 C32 C33 120.43(11) . . ?
C32 C33 C34 121.06(11) . . ?
C33 C34 C29 117.70(11) . . ?
C33 C34 C35 121.87(10) . . ?
C29 C34 C35 120.42(10) . . ?
C36 C35 C34 119.77(10) . . ?
C36 C35 B2 116.78(10) . . ?
C34 C35 B2 123.44(10) . . ?
C35 C36 C37 125.06(11) . . ?
C38 C37 C46 118.99(11) . . ?
C38 C37 C36 120.16(11) . . ?
C46 C37 C36 120.83(11) . . ?
C37 C38 C39 121.46(12) . . ?
C40 C39 C38 120.16(12) . . ?
C39 C40 C41 120.59(12) . . ?
C42 C41 C40 121.90(11) . . ?
C42 C41 C46 118.61(11) . . ?
C40 C41 C46 119.47(11) . . ?
C43 C42 C41 120.93(11) . . ?
C42 C43 C44 119.82(11) . . ?
C45 C44 C43 122.07(12) . . ?
C44 C45 C46 118.01(11) . . ?
C44 C45 B2 122.26(11) . . ?
C46 C45 B2 119.67(10) . . ?
C41 C46 C45 120.51(11) . . ?
C41 C46 C37 119.30(11) . . ?
C45 C46 C37 120.15(10) . . ?
C65 B3 C63 119.76(11) . . ?
C65 B3 C53 122.99(11) . . ?
C63 B3 C53 117.20(10) . . ?
C74 B4 C91 120.11(11) . . ?
C74 B4 C81 122.64(11) . . ?
C91 B4 C81 117.18(10) . . ?
C48 C47 C52 120.80(11) . . ?
C47 C48 C49 120.68(11) . . ?
C50 C49 C48 119.09(11) . . ?
C51 C50 C49 120.33(11) . . ?
C50 C51 C52 121.29(11) . . ?
C51 C52 C47 117.80(11) . . ?
C51 C52 C53 120.89(10) . . ?
C47 C52 C53 121.31(10) . . ?
C54 C53 C52 119.17(10) . . ?
C54 C53 B3 116.87(10) . . ?
C52 C53 B3 123.94(10) . . ?
C53 C54 C55 125.21(11) . . ?
C56 C55 C64 119.22(11) . . ?
C56 C55 C54 120.13(11) . . ?
C64 C55 C54 120.60(10) . . ?
C55 C56 C57 121.16(12) . . ?
C58 C57 C56 120.41(12) . . ?
C57 C58 C59 120.55(12) . . ?
C60 C59 C58 122.05(11) . . ?
C60 C59 C64 118.59(11) . . ?
C58 C59 C64 119.36(12) . . ?
C61 C60 C59 120.90(11) . . ?
C60 C61 C62 119.97(12) . . ?
C63 C62 C61 121.90(12) . . ?
C62 C63 C64 118.16(11) . . ?
C62 C63 B3 122.08(11) . . ?
C64 C63 B3 119.75(10) . . ?
C59 C64 C63 120.48(11) . . ?
C59 C64 C55 119.30(11) . . ?
C63 C64 C55 120.21(10) . . ?
C66 C65 B3 178.04(13) . . ?
C65 C66 C67 174.01(12) . . ?
C72 C67 C68 118.50(11) . . ?
C72 C67 C66 122.18(10) . . ?
C68 C67 C66 119.32(10) . . ?
C69 C68 C67 121.04(11) . . ?
C68 C69 C70 120.42(11) . . ?
C71 C70 C69 118.50(11) . . ?
C71 C70 C73 119.24(11) . . ?
C69 C70 C73 122.25(11) . . ?
C72 C71 C70 120.99(11) . . ?
C71 C72 C67 120.55(11) . . ?
C74 C73 C70 173.64(13) . . ?
C73 C74 B4 177.89(13) . . ?
C76 C75 C80 121.28(11) . . ?
C75 C76 C77 120.21(11) . . ?
C78 C77 C76 119.30(11) . . ?
C77 C78 C79 120.60(11) . . ?
C78 C79 C80 120.82(11) . . ?
C75 C80 C79 117.79(11) . . ?
C75 C80 C81 121.03(10) . . ?
C79 C80 C81 121.19(10) . . ?
C82 C81 C80 119.52(10) . . ?
C82 C81 B4 116.83(10) . . ?
C80 C81 B4 123.62(10) . . ?
C81 C82 C83 125.20(10) . . ?
C84 C83 C92 118.81(11) . . ?
C84 C83 C82 120.39(11) . . ?
C92 C83 C82 120.78(10) . . ?
C83 C84 C85 121.43(12) . . ?
C86 C85 C84 120.36(12) . . ?
C85 C86 C87 120.43(11) . . ?
C86 C87 C88 121.81(11) . . ?
C86 C87 C92 119.43(11) . . ?
C88 C87 C92 118.76(11) . . ?
C89 C88 C87 120.66(11) . . ?
C88 C89 C90 120.14(12) . . ?
C91 C90 C89 121.93(12) . . ?
C90 C91 C92 117.94(11) . . ?
C90 C91 B4 122.06(11) . . ?
C92 C91 B4 120.00(10) . . ?
C87 C92 C91 120.53(11) . . ?
C87 C92 C83 119.54(11) . . ?
C91 C92 C83 119.93(10) . . ?

loop_
_geom_bond_atom_site_label_1
_geom_bond_atom_site_label_2
_geom_bond_distance
_geom_bond_site_symmetry_2
_geom_bond_publ_flag
B1 C19 1.5256(17) . ?
B1 C17 1.5432(17) . ?
B1 C7 1.5513(17) . ?
B2 C28 1.5215(17) . ?
B2 C45 1.5409(17) . ?
B2 C35 1.5541(17) . ?
C1 C2 1.3919(16) . ?
C1 C6 1.3988(17) . ?
C2 C3 1.3861(18) . ?
C3 C4 1.3876(18) . ?
C4 C5 1.3871(17) . ?
C5 C6 1.4006(16) . ?
C6 C7 1.4864(16) . ?
C7 C8 1.3637(16) . ?
C8 C9 1.4495(16) . ?
C9 C10 1.3824(17) . ?
C9 C18 1.4265(16) . ?
C10 C11 1.4059(17) . ?
C11 C12 1.3681(19) . ?
C12 C13 1.4165(18) . ?
C13 C14 1.4176(18) . ?
C13 C18 1.4222(16) . ?
C14 C15 1.3716(19) . ?
C15 C16 1.4001(18) . ?
C16 C17 1.3877(17) . ?
C17 C18 1.4228(16) . ?
C19 C20 1.2088(17) . ?
C20 C21 1.4276(16) . ?
C21 C22 1.3999(17) . ?
C21 C26 1.4012(17) . ?
C22 C23 1.3808(17) . ?
C23 C24 1.4004(16) . ?
C24 C25 1.4001(16) . ?
C24 C27 1.4275(16) . ?
C25 C26 1.3774(17) . ?
C27 C28 1.2096(17) . ?
C29 C30 1.3853(16) . ?
C29 C34 1.4031(16) . ?
C30 C31 1.3910(18) . ?
C31 C32 1.3853(18) . ?
C32 C33 1.3918(17) . ?
C33 C34 1.3982(17) . ?
C34 C35 1.4843(15) . ?
C35 C36 1.3639(16) . ?
C36 C37 1.4488(16) . ?
C37 C38 1.3833(17) . ?
C37 C46 1.4267(17) . ?
C38 C39 1.4080(18) . ?
C39 C40 1.3661(19) . ?
C40 C41 1.4146(18) . ?
C41 C42 1.4146(18) . ?
C41 C46 1.4220(16) . ?
C42 C43 1.3726(18) . ?
C43 C44 1.4014(17) . ?
C44 C45 1.3890(17) . ?
C45 C46 1.4224(16) . ?
B3 C65 1.5243(17) . ?
B3 C63 1.5476(17) . ?
B3 C53 1.5518(17) . ?
B4 C74 1.5258(17) . ?
B4 C91 1.5425(17) . ?
B4 C81 1.5538(17) . ?
C47 C48 1.3881(16) . ?
C47 C52 1.4000(16) . ?
C48 C49 1.3893(18) . ?
C49 C50 1.3883(17) . ?
C50 C51 1.3860(17) . ?
C51 C52 1.3993(16) . ?
C52 C53 1.4882(15) . ?
C53 C54 1.3641(16) . ?
C54 C55 1.4531(16) . ?
C55 C56 1.3872(17) . ?
C55 C64 1.4257(17) . ?
C56 C57 1.4057(18) . ?
C57 C58 1.367(2) . ?
C58 C59 1.4177(18) . ?
C59 C60 1.4148(18) . ?
C59 C64 1.4224(16) . ?
C60 C61 1.3740(19) . ?
C61 C62 1.4016(17) . ?
C62 C63 1.3887(17) . ?
C63 C64 1.4237(17) . ?
C65 C66 1.2103(17) . ?
C66 C67 1.4322(16) . ?
C67 C72 1.3997(17) . ?
C67 C68 1.3997(16) . ?
C68 C69 1.3777(17) . ?
C69 C70 1.4034(17) . ?
C70 C71 1.3983(16) . ?
C70 C73 1.4279(16) . ?
C71 C72 1.3786(17) . ?
C73 C74 1.2113(17) . ?
C75 C76 1.3877(17) . ?
C75 C80 1.3981(16) . ?
C76 C77 1.3885(17) . ?
C77 C78 1.3866(18) . ?
C78 C79 1.3882(16) . ?
C79 C80 1.4021(16) . ?
C80 C81 1.4847(16) . ?
C81 C82 1.3648(16) . ?
C82 C83 1.4482(16) . ?
C83 C84 1.3884(16) . ?
C83 C92 1.4286(16) . ?
C84 C85 1.4047(17) . ?
C85 C86 1.3711(19) . ?
C86 C87 1.4164(18) . ?
C87 C88 1.4170(18) . ?
C87 C92 1.4213(16) . ?
C88 C89 1.3696(19) . ?
C89 C90 1.4026(18) . ?
C90 C91 1.3913(17) . ?
C91 C92 1.4228(17) . ?
